data_4103713
loop_
_publ_author_name
'Aaron J. Rossini'
'Ivan Hung'
'Samuel A. Johnson'
'Carla Slebodnick'
'Mike Mensch'
'Paul A. Deck'
'Robert W. Schurko'

_publ_section_title
;
 Solid-State 91Zr NMR Spectroscopy Studies of Zirconocene Olefin
 Polymerization Catalyst Precursors
;
_journal_name_full 'Journal of the American Chemical Society'
_journal_page_first 18301
_journal_page_last 18317
_journal_paper_doi 10.1021/ja107749b
_journal_volume 132
_journal_year 2010
_chemical_formula_moiety 'C11 H13 Cl Zr'
_chemical_formula_sum 'C11 H13 Cl Zr'
_chemical_formula_weight 271.88
_chemical_name_systematic
;
 ?
;
_space_group_IT_number 14
_symmetry_cell_setting monoclinic
_symmetry_space_group_name_Hall '-P 2yn'
_symmetry_space_group_name_H-M 'P 1 21/n 1'
_atom_sites_solution_hydrogens geom
_atom_sites_solution_primary direct
_atom_sites_solution_secondary difmap
_audit_conform_dict_location ftp://ftp.iucr.org/pub/cif_core.dic
_audit_conform_dict_name cif_core.dic
_audit_conform_dict_version 2.3
_audit_creation_date 2009-05-13T04:18:25-00:00
_audit_creation_method 'WinGX routine CIF_UPDATE'
_cell_angle_alpha 90
_cell_angle_beta 92.3670(10)
_cell_angle_gamma 90
_cell_formula_units_Z 4
_cell_length_a 6.7624(6)
_cell_length_b 11.7215(10)
_cell_length_c 13.6347(11)
_cell_measurement_reflns_used 8199
_cell_measurement_temperature 173(2)
_cell_measurement_theta_max 28.21
_cell_measurement_theta_min 2.29
_cell_volume 1079.84(16)
_computing_cell_refinement 'Bruker SMART'
_computing_data_collection 'Bruker SMART'
_computing_data_reduction 'Bruker SAINT'
_computing_molecular_graphics 'Bruker SHELXTL'
_computing_publication_material 'Bruker SHELXTL'
_computing_structure_refinement 'SHELXL-97 (Sheldrick, 1997)'
_computing_structure_solution 'Bruker SHELXTL'
_diffrn_ambient_temperature 173(2)
_diffrn_measured_fraction_theta_full 0.986
_diffrn_measured_fraction_theta_max 0.986
_diffrn_measurement_device_type 'CCD area detector'
_diffrn_measurement_method 'phi and omega scans'
_diffrn_radiation_monochromator graphite
_diffrn_radiation_type MoK\a
_diffrn_radiation_wavelength 0.71073
_diffrn_reflns_av_R_equivalents 0.0234
_diffrn_reflns_av_unetI/netI 0.0186
_diffrn_reflns_limit_h_max 8
_diffrn_reflns_limit_h_min -8
_diffrn_reflns_limit_k_max 14
_diffrn_reflns_limit_k_min -15
_diffrn_reflns_limit_l_max 17
_diffrn_reflns_limit_l_min -17
_diffrn_reflns_number 11766
_diffrn_reflns_theta_full 27.47
_diffrn_reflns_theta_max 27.47
_diffrn_reflns_theta_min 2.99
_exptl_absorpt_coefficient_mu 1.216
_exptl_absorpt_correction_T_max 0.794
_exptl_absorpt_correction_T_min 0.653
_exptl_absorpt_correction_type multi-scan
_exptl_absorpt_process_details 'SADABS, BRUKER 2001'
_exptl_crystal_colour colorless
_exptl_crystal_density_diffrn 1.672
_exptl_crystal_density_method 'not measured'
_exptl_crystal_description block
_exptl_crystal_F_000 544
_exptl_crystal_size_max 0.42
_exptl_crystal_size_mid 0.4
_exptl_crystal_size_min 0.19
_refine_diff_density_max 0.623
_refine_diff_density_min -0.391
_refine_diff_density_rms 0.061
_refine_ls_extinction_method none
_refine_ls_goodness_of_fit_ref 1.047
_refine_ls_hydrogen_treatment constr
_refine_ls_matrix_type full
_refine_ls_number_parameters 139
_refine_ls_number_reflns 2447
_refine_ls_number_restraints 0
_refine_ls_restrained_S_all 1.047
_refine_ls_R_factor_all 0.0262
_refine_ls_R_factor_gt 0.0227
_refine_ls_shift/su_max 0.001
_refine_ls_shift/su_mean 0
_refine_ls_structure_factor_coef Fsqd
_refine_ls_weighting_details 'calc w=1/[\s^2^(Fo^2^)+(0.0214P)^2^+0.7525P] where P=(Fo^2^+2Fc^2^)/3'
_refine_ls_weighting_scheme calc
_refine_ls_wR_factor_gt 0.0513
_refine_ls_wR_factor_ref 0.0536
_reflns_number_gt 2234
_reflns_number_total 2447
_reflns_threshold_expression >2sigma(I)
_cod_data_source_file ja107749b_si_002.cif
_cod_data_source_block sjmecls
_cod_database_code 4103713

loop_
_symmetry_equiv_pos_as_xyz
'x, y, z'
'-x+1/2, y+1/2, -z+1/2'
'-x, -y, -z'
'x-1/2, -y-1/2, z-1/2'

loop_
_atom_site_label
_atom_site_type_symbol
_atom_site_fract_x
_atom_site_fract_y
_atom_site_fract_z
_atom_site_U_iso_or_equiv
_atom_site_adp_type
_atom_site_occupancy
_atom_site_symmetry_multiplicity
_atom_site_calc_flag
_atom_site_refinement_flags
_atom_site_disorder_assembly
_atom_site_disorder_group
Cl1 Cl -0.2204(4) 0.0989(3) 0.4360(3) 0.0373(5) Uani 0.616(3) 1 d P A 1
Cl2 Cl -0.1628(10) 0.3494(6) 0.2800(5) 0.0368(7) Uani 0.384(3) 1 d P A 2
C1A C -0.176(2) 0.104(2) 0.4236(16) 0.036(4) Uani 0.384(3) 1 d P A 2
H1A1 H -0.2529 0.1523 0.4668 0.055 Uiso 0.384(3) 1 calc PR A 2
H1A2 H -0.1183 0.0404 0.4612 0.055 Uiso 0.384(3) 1 calc PR A 2
H1A3 H -0.262 0.0751 0.3699 0.055 Uiso 0.384(3) 1 calc PR A 2
C1B C -0.133(2) 0.3377(13) 0.2924(12) 0.040(3) Uani 0.616(3) 1 d P A 1
H1B1 H -0.2295 0.3011 0.2469 0.06 Uiso 0.616(3) 1 calc PR A 1
H1B2 H -0.0518 0.3911 0.2562 0.06 Uiso 0.616(3) 1 calc PR A 1
H1B3 H -0.2032 0.3793 0.3428 0.06 Uiso 0.616(3) 1 calc PR A 1
C2 C 0.0176(3) 0.10025(19) 0.20148(15) 0.0387(5) Uani 1 1 d . . .
H2 H -0.1082 0.101 0.1678 0.046 Uiso 1 1 calc R . .
C3 C 0.0833(4) 0.02017(19) 0.27127(16) 0.0414(5) Uani 1 1 d . A .
H3 H 0.0104 -0.0437 0.2929 0.05 Uiso 1 1 calc R . .
C4 C 0.2756(3) 0.0504(2) 0.30391(16) 0.0427(5) Uani 1 1 d . A .
H4 H 0.3551 0.0114 0.3522 0.051 Uiso 1 1 calc R . .
C5 C 0.3291(3) 0.1478(2) 0.25277(16) 0.0413(5) Uani 1 1 d . A .
H5 H 0.4525 0.1864 0.2595 0.05 Uiso 1 1 calc R . .
C6 C 0.1701(3) 0.1791(2) 0.18994(15) 0.0399(5) Uani 1 1 d . . .
H6 H 0.1661 0.2428 0.1469 0.048 Uiso 1 1 calc R . .
C7 C 0.1296(3) 0.23798(19) 0.54358(15) 0.0375(5) Uani 1 1 d . A .
H7 H 0.0632 0.1924 0.5895 0.045 Uiso 1 1 calc R . .
C8 C 0.0632(3) 0.34293(18) 0.50564(15) 0.0362(5) Uani 1 1 d . A .
H8 H -0.0566 0.3804 0.5204 0.043 Uiso 1 1 calc R . .
C9 C 0.2060(3) 0.38265(18) 0.44172(15) 0.0383(5) Uani 1 1 d . A .
H9 H 0.2003 0.4524 0.4063 0.046 Uiso 1 1 calc R . .
C10 C 0.3572(3) 0.30222(18) 0.43923(16) 0.0369(5) Uani 1 1 d . A .
H10 H 0.4719 0.3074 0.4015 0.044 Uiso 1 1 calc R . .
C11 C 0.3104(3) 0.21158(18) 0.50250(15) 0.0367(5) Uani 1 1 d . A .
H11 H 0.3874 0.1449 0.5149 0.044 Uiso 1 1 calc R . .
Zr1 Zr 0.06025(2) 0.205145(15) 0.363579(13) 0.02499(7) Uani 1 1 d . . .

loop_
_atom_site_aniso_label
_atom_site_aniso_U_11
_atom_site_aniso_U_22
_atom_site_aniso_U_33
_atom_site_aniso_U_23
_atom_site_aniso_U_13
_atom_site_aniso_U_12
Cl1 0.0251(11) 0.0393(7) 0.0479(8) 0.0112(6) 0.0075(8) -0.0036(7)
Cl2 0.0361(13) 0.0364(12) 0.0375(15) 0.0072(12) -0.0042(11) 0.0110(9)
C1A 0.024(8) 0.041(5) 0.045(7) 0.002(4) 0.008(5) -0.005(5)
C1B 0.041(6) 0.043(5) 0.037(5) 0.013(3) 0.003(4) -0.004(4)
C2 0.0359(11) 0.0488(13) 0.0309(10) -0.0128(9) -0.0056(8) 0.0027(10)
C3 0.0537(14) 0.0312(11) 0.0401(12) -0.0092(9) 0.0099(10) -0.0023(10)
C4 0.0478(13) 0.0489(13) 0.0310(11) -0.0086(9) -0.0025(9) 0.0259(11)
C5 0.0282(10) 0.0583(14) 0.0379(12) -0.0186(10) 0.0098(9) -0.0016(10)
C6 0.0484(13) 0.0451(12) 0.0268(10) -0.0005(9) 0.0067(9) 0.0046(10)
C7 0.0461(13) 0.0433(12) 0.0232(10) 0.0005(8) 0.0019(9) -0.0060(10)
C8 0.0421(12) 0.0361(11) 0.0309(10) -0.0082(8) 0.0071(9) 0.0047(9)
C9 0.0536(13) 0.0293(10) 0.0322(11) -0.0055(8) 0.0053(9) -0.0092(9)
C10 0.0290(10) 0.0423(12) 0.0399(12) -0.0119(9) 0.0067(9) -0.0092(9)
C11 0.0363(11) 0.0402(12) 0.0324(11) -0.0065(9) -0.0112(9) 0.0047(9)
Zr1 0.01978(10) 0.02876(11) 0.02641(11) -0.00346(7) 0.00056(7) 0.00264(7)

loop_
_atom_type_symbol
_atom_type_description
_atom_type_scat_dispersion_real
_atom_type_scat_dispersion_imag
_atom_type_scat_source
C C 0.0033 0.0016 'International Tables Vol C Tables 4.2.6.8 and 6.1.1.4'
H H 0 0 'International Tables Vol C Tables 4.2.6.8 and 6.1.1.4'
Cl Cl 0.1484 0.1585 'International Tables Vol C Tables 4.2.6.8 and 6.1.1.4'
Zr Zr -2.9673 0.5597 'International Tables Vol C Tables 4.2.6.8 and 6.1.1.4'

loop_
_geom_angle_atom_site_label_1
_geom_angle_atom_site_label_2
_geom_angle_atom_site_label_3
_geom_angle
C3 C2 C6 107.80(19)
C3 C2 Zr1 73.16(12)
C6 C2 Zr1 73.73(12)
C2 C3 C4 108.2(2)
C2 C3 Zr1 74.75(12)
C4 C3 Zr1 72.52(12)
C5 C4 C3 107.7(2)
C5 C4 Zr1 74.51(12)
C3 C4 Zr1 74.92(12)
C4 C5 C6 108.2(2)
C4 C5 Zr1 73.03(12)
C6 C5 Zr1 74.92(12)
C5 C6 C2 108.1(2)
C5 C6 Zr1 72.88(12)
C2 C6 Zr1 74.22(12)
C11 C7 C8 108.56(19)
C11 C7 Zr1 72.89(12)
C8 C7 Zr1 74.30(12)
C7 C8 C9 107.53(19)
C7 C8 Zr1 73.35(12)
C9 C8 Zr1 73.73(11)
C10 C9 C8 108.34(19)
C10 C9 Zr1 72.86(12)
C8 C9 Zr1 73.86(12)
C9 C10 C11 108.12(19)
C9 C10 Zr1 74.90(12)
C11 C10 Zr1 73.29(12)
C7 C11 C10 107.43(19)
C7 C11 Zr1 74.57(12)
C10 C11 Zr1 73.76(12)
C1A Zr1 C1B 96.7(8)
C1A Zr1 C4 100.1(6)
C1B Zr1 C4 135.1(5)
C1A Zr1 C11 102.5(6)
C1B Zr1 C11 132.8(4)
C4 Zr1 C11 83.24(7)
C1A Zr1 C10 133.1(6)
C1B Zr1 C10 108.1(4)
C4 Zr1 C10 89.76(8)
C11 Zr1 C10 32.95(7)
C1A Zr1 C5 130.1(6)
C1B Zr1 C5 110.6(4)
C4 Zr1 C5 32.46(8)
C11 Zr1 C5 88.84(7)
C10 Zr1 C5 77.27(7)
C1A Zr1 Cl1 3.2(7)
C1B Zr1 Cl1 94.4(4)
C4 Zr1 Cl1 103.29(10)
C11 Zr1 Cl1 102.55(10)
C10 Zr1 Cl1 132.35(10)
C5 Zr1 Cl1 133.24(10)
C1A Zr1 Cl2 95.8(6)
C1B Zr1 Cl2 1.9(6)
C4 Zr1 Cl2 133.89(16)
C11 Zr1 Cl2 134.63(16)
C10 Zr1 Cl2 109.82(17)
C5 Zr1 Cl2 110.17(17)
Cl1 Zr1 Cl2 93.60(19)
C1A Zr1 C7 79.9(6)
C1B Zr1 C7 113.7(5)
C4 Zr1 C7 110.11(7)
C11 Zr1 C7 32.53(7)
C10 Zr1 C7 53.89(7)
C5 Zr1 C7 121.36(7)
Cl1 Zr1 C7 78.76(10)
Cl2 Zr1 C7 115.18(16)
C1A Zr1 C3 77.4(6)
C1B Zr1 C3 115.5(5)
C4 Zr1 C3 32.56(8)
C11 Zr1 C3 110.66(7)
C10 Zr1 C3 122.32(7)
C5 Zr1 C3 53.49(8)
Cl1 Zr1 C3 80.36(10)
Cl2 Zr1 C3 113.74(16)
C7 Zr1 C3 127.50(8)
C1A Zr1 C9 124.8(6)
C1B Zr1 C9 79.7(4)
C4 Zr1 C9 121.14(8)
C11 Zr1 C9 53.93(7)
C10 Zr1 C9 32.24(7)
C5 Zr1 C9 101.28(7)
Cl1 Zr1 C9 122.22(10)
Cl2 Zr1 C9 81.53(16)
C7 Zr1 C9 53.54(7)
C3 Zr1 C9 153.14(8)
C1A Zr1 C8 92.4(6)
C1B Zr1 C8 82.7(5)
C4 Zr1 C8 137.16(7)
C11 Zr1 C8 54.00(7)
C10 Zr1 C8 53.80(7)
C5 Zr1 C8 130.75(7)
Cl1 Zr1 C8 89.87(10)
Cl2 Zr1 C8 84.41(16)
C7 Zr1 C8 32.35(7)
C3 Zr1 C8 159.71(7)
C9 Zr1 C8 32.41(7)

loop_
_geom_bond_atom_site_label_1
_geom_bond_atom_site_label_2
_geom_bond_distance
Cl1 Zr1 2.506(3)
Cl2 Zr1 2.508(6)
C1A Zr1 2.172(14)
C1B Zr1 2.228(12)
C2 C3 1.396(3)
C2 C6 1.398(3)
C2 Zr1 2.535(2)
C3 C4 1.402(3)
C3 Zr1 2.515(2)
C4 C5 1.394(3)
C4 Zr1 2.484(2)
C5 C6 1.396(3)
C5 Zr1 2.503(2)
C6 Zr1 2.529(2)
C7 C11 1.400(3)
C7 C8 1.401(3)
C7 Zr1 2.509(2)
C8 C9 1.407(3)
C8 Zr1 2.521(2)
C9 C10 1.392(3)
C9 Zr1 2.520(2)
C10 C11 1.413(3)
C10 Zr1 2.494(2)
C11 Zr1 2.488(2)
